data_7101647
loop_
_publ_author_name
'Gavrilenko, Konstantin S'
'Gal, Yann Le'
'Cador, Olivier'
'Golhen, St\'ephane'
'Ouahab, Lahc\`ene'

_publ_section_title
;
 First trinuclear paramagnetic transition metal complexes with redox
 active ligands derived from TTF: Co2M(PhCOO)6(TTF-CH=CH-py)2.2CH3CN, M
 = CoII, MnII.
;
_journal_issue 3
_journal_name_full 'Chemical communications (Cambridge, England)'
_journal_page_first 280
_journal_page_last 282
_journal_paper_doi 10.1039/b613191c
_journal_year 2007
_chemical_formula_sum 'C72 H54 Co3 N4 O12 S8'
_chemical_formula_weight 1600.46
_chemical_name_systematic
;
?
;
_space_group_IT_number 2
_symmetry_cell_setting triclinic
_symmetry_space_group_name_Hall '-P 1'
_symmetry_space_group_name_H-M 'P -1'
_atom_sites_solution_hydrogens geom
_atom_sites_solution_primary direct
_atom_sites_solution_secondary difmap
_audit_creation_method SHELXL-97
_cell_angle_alpha 94.946(2)
_cell_angle_beta 105.939(2)
_cell_angle_gamma 90.940(4)
_cell_formula_units_Z 1
_cell_length_a 10.7106(5)
_cell_length_b 11.7808(7)
_cell_length_c 15.0518(11)
_cell_measurement_reflns_used 5210
_cell_measurement_temperature 293(2)
_cell_measurement_theta_max 25.350
_cell_measurement_theta_min 0.998
_cell_volume 1817.82(19)
_computing_cell_refinement 'HKL Scalepack (Otwinowski & Minor 1997)'
_computing_data_collection 'Collect (Nonius BV, 1997-2000)'
_computing_data_reduction 'HKL Denzo and Scalepack (Otwinowski & Minor 1997)'
_computing_structure_refinement 'SHELXL-97 (Sheldrick, 1997)'
_computing_structure_solution 'SHELXS-97 (Sheldrick, 1997)'
_diffrn_ambient_temperature 293(2)
_diffrn_detector_area_resol_mean 9
_diffrn_measured_fraction_theta_full 0.934
_diffrn_measured_fraction_theta_max 0.934
_diffrn_measurement_device '95mm CCD camera on \k-goniostat'
_diffrn_measurement_device_type KappaCCD
_diffrn_measurement_method CCD
_diffrn_radiation_monochromator 'horizonally mounted graphite crystal'
_diffrn_radiation_source 'fine-focus sealed tube'
_diffrn_radiation_type MoK\a
_diffrn_radiation_wavelength 0.71073
_diffrn_reflns_av_R_equivalents 0.0512
_diffrn_reflns_av_sigmaI/netI 0.0923
_diffrn_reflns_limit_h_max 12
_diffrn_reflns_limit_h_min -12
_diffrn_reflns_limit_k_max 14
_diffrn_reflns_limit_k_min -14
_diffrn_reflns_limit_l_max 15
_diffrn_reflns_limit_l_min -18
_diffrn_reflns_number 10126
_diffrn_reflns_theta_full 25.32
_diffrn_reflns_theta_max 25.32
_diffrn_reflns_theta_min 2.34
_exptl_absorpt_coefficient_mu 0.969
_exptl_absorpt_correction_type none
_exptl_crystal_colour 'deep red'
_exptl_crystal_density_diffrn 1.462
_exptl_crystal_density_method 'not measured'
_exptl_crystal_description block
_exptl_crystal_F_000 819
_refine_diff_density_max 0.292
_refine_diff_density_min -0.365
_refine_diff_density_rms 0.059
_refine_ls_extinction_method none
_refine_ls_goodness_of_fit_ref 1.019
_refine_ls_hydrogen_treatment constr
_refine_ls_matrix_type full
_refine_ls_number_parameters 449
_refine_ls_number_reflns 6173
_refine_ls_number_restraints 0
_refine_ls_restrained_S_all 1.019
_refine_ls_R_factor_all 0.1172
_refine_ls_R_factor_gt 0.0546
_refine_ls_shift/su_max 0.000
_refine_ls_shift/su_mean 0.000
_refine_ls_structure_factor_coef Fsqd
_refine_ls_weighting_details 'calc w=1/[\s^2^(Fo^2^)+(0.0600P)^2^+0.2834P] where P=(Fo^2^+2Fc^2^)/3'
_refine_ls_weighting_scheme calc
_refine_ls_wR_factor_gt 0.1227
_refine_ls_wR_factor_ref 0.1538
_reflns_number_gt 3440
_reflns_number_total 6173
_reflns_threshold_expression >2sigma(I)
_cod_data_source_file b613191c.txt
_cod_data_source_block 1
_cod_original_sg_symbol_H-M P-1
_cod_database_code 7101647

loop_
_symmetry_equiv_pos_as_xyz
'x, y, z'
'-x, -y, -z'

loop_
_atom_site_label
_atom_site_type_symbol
_atom_site_fract_x
_atom_site_fract_y
_atom_site_fract_z
_atom_site_U_iso_or_equiv
_atom_site_adp_type
_atom_site_occupancy
_atom_site_symmetry_multiplicity
_atom_site_calc_flag
_atom_site_refinement_flags
C1 C 0.4043(5) 0.2428(5) 0.4589(4) 0.0589(13) Uani 1 1 d .
C2 C 0.4093(5) 0.1368(5) 0.3953(4) 0.0627(14) Uani 1 1 d .
C3 C 0.4611(7) 0.1421(6) 0.3231(5) 0.100(2) Uani 1 1 d .
H3 H 0.4916 0.2120 0.3112 0.120 Uiso 1 1 calc R
C4 C 0.4692(9) 0.0449(8) 0.2669(5) 0.116(3) Uani 1 1 d .
H4 H 0.5072 0.0497 0.2186 0.140 Uiso 1 1 calc R
C5 C 0.4229(7) -0.0565(7) 0.2812(6) 0.102(2) Uani 1 1 d .
H5 H 0.4270 -0.1211 0.2423 0.123 Uiso 1 1 calc R
C6 C 0.3702(8) -0.0642(6) 0.3525(6) 0.109(2) Uani 1 1 d .
H6 H 0.3390 -0.1345 0.3631 0.130 Uiso 1 1 calc R
C7 C 0.3625(6) 0.0333(6) 0.4104(5) 0.0904(19) Uani 1 1 d .
H7 H 0.3257 0.0279 0.4592 0.108 Uiso 1 1 calc R
C8 C 0.2426(5) 0.5426(5) 0.5525(4) 0.0586(13) Uani 1 1 d .
C9 C 0.1532(5) 0.6395(4) 0.5503(4) 0.0588(13) Uani 1 1 d .
C10 C 0.1727(6) 0.7365(6) 0.5103(5) 0.0900(19) Uani 1 1 d .
H10 H 0.2413 0.7422 0.4839 0.108 Uiso 1 1 calc R
C11 C 0.0890(8) 0.8269(6) 0.5094(6) 0.110(3) Uani 1 1 d .
H11 H 0.1018 0.8923 0.4820 0.132 Uiso 1 1 calc R
C12 C -0.0106(8) 0.8194(7) 0.5483(6) 0.103(2) Uani 1 1 d .
H12 H -0.0652 0.8800 0.5478 0.124 Uiso 1 1 calc R
C13 C -0.0311(6) 0.7248(7) 0.5877(5) 0.102(2) Uani 1 1 d .
H13 H -0.0995 0.7205 0.6145 0.123 Uiso 1 1 calc R
C14 C 0.0494(5) 0.6342(5) 0.5885(4) 0.0811(18) Uani 1 1 d .
H14 H 0.0338 0.5688 0.6149 0.097 Uiso 1 1 calc R
C15 C 0.5726(5) 0.4056(4) 0.7069(4) 0.0547(12) Uani 1 1 d .
C16 C 0.7096(5) 0.4325(5) 0.7624(3) 0.0576(13) Uani 1 1 d .
C17 C 0.7867(6) 0.5096(5) 0.7350(4) 0.0787(17) Uani 1 1 d .
H17 H 0.7537 0.5441 0.6806 0.094 Uiso 1 1 calc R
C18 C 0.9121(6) 0.5357(7) 0.7880(5) 0.095(2) Uani 1 1 d .
H18 H 0.9633 0.5890 0.7703 0.114 Uiso 1 1 calc R
C19 C 0.9609(6) 0.4829(7) 0.8666(5) 0.094(2) Uani 1 1 d .
H19 H 1.0465 0.4994 0.9012 0.113 Uiso 1 1 calc R
C20 C 0.8865(6) 0.4060(6) 0.8959(5) 0.0874(19) Uani 1 1 d .
H20 H 0.9213 0.3713 0.9500 0.105 Uiso 1 1 calc R
C21 C 0.7601(6) 0.3808(5) 0.8443(4) 0.0675(15) Uani 1 1 d .
H21 H 0.7084 0.3297 0.8639 0.081 Uiso 1 1 calc R
C22 C 0.1294(6) 0.2834(5) 0.7110(4) 0.0762(17) Uani 1 1 d .
H22 H 0.1172 0.3610 0.7076 0.091 Uiso 1 1 calc R
C23 C 0.0550(6) 0.2233(5) 0.7533(5) 0.0826(18) Uani 1 1 d .
H23 H -0.0052 0.2608 0.7781 0.099 Uiso 1 1 calc R
C24 C 0.0687(5) 0.1075(5) 0.7595(4) 0.0668(14) Uani 1 1 d .
C25 C 0.1582(5) 0.0581(5) 0.7181(4) 0.0702(15) Uani 1 1 d .
H25 H 0.1697 -0.0200 0.7180 0.084 Uiso 1 1 calc R
C26 C 0.2292(5) 0.1234(5) 0.6775(4) 0.0672(15) Uani 1 1 d .
H26 H 0.2883 0.0877 0.6504 0.081 Uiso 1 1 calc R
C27 C -0.0054(5) 0.0400(5) 0.8067(4) 0.0727(16) Uani 1 1 d .
H27 H -0.0076 -0.0391 0.7964 0.087 Uiso 1 1 calc R
C28 C -0.0690(6) 0.0870(5) 0.8634(4) 0.0812(17) Uani 1 1 d .
H28 H -0.0630 0.1661 0.8730 0.097 Uiso 1 1 calc R
C29 C -0.1484(6) 0.0288(6) 0.9130(4) 0.0798(17) Uani 1 1 d .
C30 C -0.2116(6) 0.0864(5) 0.9663(5) 0.0880(19) Uani 1 1 d .
H30 H -0.2031 0.1655 0.9761 0.106 Uiso 1 1 calc R
C31 C -0.2674(5) -0.1224(5) 0.9764(4) 0.0734(16) Uani 1 1 d .
C32 C -0.3093(5) -0.2190(5) 1.0001(4) 0.0687(15) Uani 1 1 d .
C33 C -0.3988(7) -0.3689(6) 1.0788(5) 0.099(2) Uani 1 1 d .
H33 H -0.4367 -0.4062 1.1174 0.119 Uiso 1 1 calc R
C34 C -0.3353(7) -0.4259(6) 1.0271(5) 0.100(2) Uani 1 1 d .
H34 H -0.3290 -0.5045 1.0275 0.120 Uiso 1 1 calc R
C35 C 0.7119(11) 0.3137(10) 0.1540(8) 0.140(4) Uani 1 1 d .
C36 C 0.6193(12) 0.3261(12) 0.2005(7) 0.206(6) Uani 1 1 d .
H36A H 0.6290 0.4009 0.2330 0.309 Uiso 1 1 calc R
H36B H 0.6293 0.2699 0.2442 0.309 Uiso 1 1 calc R
H36C H 0.5346 0.3162 0.1571 0.309 Uiso 1 1 calc R
N1 N 0.2184(4) 0.2356(4) 0.6745(3) 0.0628(11) Uani 1 1 d .
N2 N 0.7847(11) 0.3098(10) 0.1126(9) 0.203(5) Uani 1 1 d .
O1 O 0.4445(4) 0.3351(3) 0.4395(3) 0.0764(11) Uani 1 1 d .
O2 O 0.3585(3) 0.2287(3) 0.5258(3) 0.0693(10) Uani 1 1 d .
O3 O 0.3135(3) 0.5410(3) 0.4999(3) 0.0742(11) Uani 1 1 d .
O4 O 0.2376(3) 0.4686(3) 0.6081(3) 0.0686(10) Uani 1 1 d .
O5 O 0.5295(3) 0.4451(3) 0.6316(2) 0.0678(10) Uani 1 1 d .
O6 O 0.5003(3) 0.3428(3) 0.7379(2) 0.0653(9) Uani 1 1 d .
S1 S -0.16716(16) -0.11826(14) 0.90113(13) 0.0848(5) Uani 1 1 d .
S2 S -0.30936(18) 0.01143(15) 1.01669(14) 0.0952(6) Uani 1 1 d .
S3 S -0.26493(18) -0.35237(15) 0.95922(13) 0.0912(5) Uani 1 1 d .
S4 S -0.41011(16) -0.22654(14) 1.07354(12) 0.0825(5) Uani 1 1 d .
Co1 Co 0.5000 0.5000 0.5000 0.0531(3) Uani 1 2 d S
Co2 Co 0.34087(6) 0.33405(6) 0.62677(5) 0.0582(2) Uani 1 1 d .

loop_
_atom_site_aniso_label
_atom_site_aniso_U_11
_atom_site_aniso_U_22
_atom_site_aniso_U_33
_atom_site_aniso_U_23
_atom_site_aniso_U_13
_atom_site_aniso_U_12
C1 0.052(3) 0.062(3) 0.062(4) 0.007(3) 0.014(3) 0.002(3)
C2 0.058(3) 0.062(4) 0.067(4) 0.005(3) 0.014(3) 0.008(3)
C3 0.145(6) 0.080(5) 0.094(5) 0.000(4) 0.069(5) -0.003(4)
C4 0.171(8) 0.098(6) 0.097(6) -0.001(5) 0.068(5) 0.023(6)
C5 0.106(5) 0.086(6) 0.100(6) -0.014(5) 0.007(5) 0.034(4)
C6 0.122(6) 0.067(5) 0.130(7) -0.011(5) 0.032(6) -0.003(4)
C7 0.095(5) 0.073(4) 0.104(5) -0.001(4) 0.032(4) 0.003(4)
C8 0.049(3) 0.067(3) 0.058(3) 0.007(3) 0.011(3) 0.000(3)
C9 0.053(3) 0.062(3) 0.063(3) 0.012(3) 0.016(2) 0.004(2)
C10 0.082(4) 0.090(5) 0.105(5) 0.028(4) 0.031(4) 0.008(4)
C11 0.103(5) 0.073(5) 0.146(7) 0.036(5) 0.012(5) 0.011(4)
C12 0.096(5) 0.092(6) 0.113(6) 0.004(5) 0.016(5) 0.036(5)
C13 0.078(4) 0.129(7) 0.107(6) 0.014(5) 0.034(4) 0.039(5)
C14 0.073(4) 0.084(4) 0.099(5) 0.027(4) 0.040(3) 0.022(3)
C15 0.061(3) 0.056(3) 0.054(3) 0.006(3) 0.027(3) 0.006(2)
C16 0.061(3) 0.069(3) 0.047(3) 0.003(3) 0.022(2) 0.005(3)
C17 0.076(4) 0.106(5) 0.057(4) 0.008(3) 0.025(3) -0.021(3)
C18 0.074(4) 0.135(6) 0.077(5) -0.008(5) 0.030(4) -0.030(4)
C19 0.063(4) 0.139(7) 0.070(5) -0.016(4) 0.007(3) -0.002(4)
C20 0.082(4) 0.102(5) 0.070(4) -0.003(4) 0.009(4) 0.013(4)
C21 0.078(4) 0.065(4) 0.060(4) 0.004(3) 0.020(3) 0.007(3)
C22 0.087(4) 0.061(4) 0.102(5) 0.014(3) 0.059(4) 0.002(3)
C23 0.090(4) 0.071(4) 0.112(5) 0.018(4) 0.067(4) 0.008(3)
C24 0.074(3) 0.064(4) 0.071(4) 0.014(3) 0.034(3) -0.008(3)
C25 0.078(4) 0.063(4) 0.079(4) 0.007(3) 0.037(3) 0.000(3)
C26 0.065(3) 0.072(4) 0.077(4) 0.013(3) 0.038(3) 0.003(3)
C27 0.074(3) 0.071(4) 0.085(4) 0.012(3) 0.039(3) -0.006(3)
C28 0.093(4) 0.073(4) 0.089(5) 0.017(3) 0.042(4) -0.016(3)
C29 0.076(4) 0.092(5) 0.081(4) 0.014(4) 0.035(3) 0.002(3)
C30 0.100(5) 0.076(4) 0.108(5) 0.023(4) 0.058(4) 0.003(4)
C31 0.073(3) 0.078(4) 0.083(4) 0.021(3) 0.040(3) 0.004(3)
C32 0.064(3) 0.072(4) 0.076(4) 0.007(3) 0.031(3) -0.001(3)
C33 0.128(6) 0.092(5) 0.098(5) 0.017(4) 0.064(5) -0.014(4)
C34 0.124(6) 0.081(5) 0.113(6) 0.021(4) 0.061(5) -0.002(4)
C35 0.138(9) 0.144(9) 0.133(9) -0.006(7) 0.036(7) -0.033(7)
C36 0.180(10) 0.338(18) 0.108(8) -0.006(9) 0.067(8) -0.072(10)
N1 0.064(3) 0.060(3) 0.071(3) 0.009(2) 0.030(2) -0.002(2)
N2 0.205(11) 0.166(9) 0.244(13) -0.045(8) 0.096(9) -0.035(8)
O1 0.111(3) 0.063(2) 0.065(3) 0.006(2) 0.041(2) -0.007(2)
O2 0.073(2) 0.072(2) 0.074(3) 0.006(2) 0.039(2) -0.0016(19)
O3 0.064(2) 0.099(3) 0.075(3) 0.031(2) 0.039(2) 0.024(2)
O4 0.073(2) 0.064(2) 0.084(3) 0.023(2) 0.042(2) 0.0143(19)
O5 0.068(2) 0.084(3) 0.058(2) 0.024(2) 0.0227(19) 0.0008(19)
O6 0.066(2) 0.069(2) 0.067(2) 0.0183(19) 0.0269(19) -0.0013(18)
S1 0.0927(11) 0.0797(11) 0.1032(13) 0.0163(9) 0.0605(10) 0.0015(9)
S2 0.1133(13) 0.0801(11) 0.1209(15) 0.0202(10) 0.0771(12) 0.0093(10)
S3 0.1065(12) 0.0834(12) 0.1037(13) 0.0104(10) 0.0620(11) 0.0057(10)
S4 0.0869(10) 0.0854(11) 0.0908(12) 0.0078(9) 0.0514(9) -0.0053(9)
Co1 0.0567(5) 0.0580(6) 0.0526(6) 0.0146(5) 0.0260(5) 0.0017(4)
Co2 0.0595(4) 0.0615(5) 0.0629(5) 0.0144(4) 0.0299(3) 0.0012(3)

loop_
_atom_type_symbol
_atom_type_description
_atom_type_scat_dispersion_real
_atom_type_scat_dispersion_imag
_atom_type_scat_source
C C 0.0033 0.0016 'International Tables Vol C Tables 4.2.6.8 and 6.1.1.4'
H H 0.0000 0.0000 'International Tables Vol C Tables 4.2.6.8 and 6.1.1.4'
N N 0.0061 0.0033 'International Tables Vol C Tables 4.2.6.8 and 6.1.1.4'
O O 0.0106 0.0060 'International Tables Vol C Tables 4.2.6.8 and 6.1.1.4'
S S 0.1246 0.1234 'International Tables Vol C Tables 4.2.6.8 and 6.1.1.4'
Co Co 0.3494 0.9721 'International Tables Vol C Tables 4.2.6.8 and 6.1.1.4'

loop_
_geom_angle_atom_site_label_1
_geom_angle_atom_site_label_2
_geom_angle_atom_site_label_3
_geom_angle
_geom_angle_site_symmetry_1
_geom_angle_site_symmetry_3
O1 C1 O2 126.4(5) . .
O1 C1 C2 117.4(5) . .
O2 C1 C2 116.2(5) . .
C3 C2 C7 118.6(6) . .
C3 C2 C1 120.8(6) . .
C7 C2 C1 120.6(5) . .
C2 C3 C4 120.8(7) . .
C5 C4 C3 120.7(8) . .
C4 C5 C6 119.8(7) . .
C5 C6 C7 120.1(8) . .
C2 C7 C6 120.0(7) . .
O3 C8 O4 125.9(5) . .
O3 C8 C9 117.6(5) . .
O4 C8 C9 116.5(4) . .
C10 C9 C14 118.3(5) . .
C10 C9 C8 120.4(5) . .
C14 C9 C8 121.3(5) . .
C9 C10 C11 119.8(6) . .
C12 C11 C10 120.3(7) . .
C13 C12 C11 120.6(7) . .
C12 C13 C14 120.0(7) . .
C13 C14 C9 120.9(6) . .
O5 C15 O6 120.2(5) . .
O5 C15 C16 120.2(5) . .
O6 C15 C16 119.6(5) . .
C17 C16 C21 119.5(5) . .
C17 C16 C15 120.8(5) . .
C21 C16 C15 119.7(5) . .
C18 C17 C16 120.2(6) . .
C19 C18 C17 119.6(7) . .
C18 C19 C20 121.6(6) . .
C19 C20 C21 119.3(6) . .
C20 C21 C16 119.7(6) . .
N1 C22 C23 123.0(5) . .
C22 C23 C24 120.7(5) . .
C23 C24 C25 115.6(5) . .
C23 C24 C27 122.9(5) . .
C25 C24 C27 121.5(5) . .
C26 C25 C24 120.4(5) . .
N1 C26 C25 123.5(5) . .
C28 C27 C24 122.7(6) . .
C27 C28 C29 127.7(6) . .
C30 C29 C28 122.0(6) . .
C30 C29 S1 117.3(5) . .
C28 C29 S1 120.7(5) . .
C29 C30 S2 118.8(5) . .
C32 C31 S2 122.3(4) . .
C32 C31 S1 123.0(5) . .
S2 C31 S1 114.7(3) . .
C31 C32 S4 124.3(4) . .
C31 C32 S3 121.4(4) . .
S4 C32 S3 114.2(3) . .
C34 C33 S4 118.7(5) . .
C33 C34 S3 118.5(5) . .
N2 C35 C36 175.2(16) . .
C26 N1 C22 116.7(4) . .
C26 N1 Co2 122.5(3) . .
C22 N1 Co2 120.6(4) . .
C1 O1 Co1 139.8(4) . .
C1 O2 Co2 131.2(4) . .
C8 O3 Co1 139.2(3) . .
C8 O4 Co2 126.2(3) . .
C15 O5 Co1 166.0(3) . .
C15 O5 Co2 83.1(3) . .
Co1 O5 Co2 106.16(15) . .
C15 O6 Co2 98.0(3) . .
C29 S1 C31 94.6(3) . .
C30 S2 C31 94.4(3) . .
C34 S3 C32 93.7(3) . .
C33 S4 C32 94.3(3) . .
O3 Co1 O3 180.000(1) 2_666 .
O3 Co1 O1 86.36(16) 2_666 .
O3 Co1 O1 93.64(16) . .
O3 Co1 O1 93.64(16) 2_666 2_666
O3 Co1 O1 86.36(16) . 2_666
O1 Co1 O1 180.000(1) . 2_666
O3 Co1 O5 90.45(14) 2_666 .
O3 Co1 O5 89.55(14) . .
O1 Co1 O5 90.64(15) . .
O1 Co1 O5 89.36(15) 2_666 .
O3 Co1 O5 89.55(14) 2_666 2_666
O3 Co1 O5 90.45(14) . 2_666
O1 Co1 O5 89.36(15) . 2_666
O1 Co1 O5 90.64(15) 2_666 2_666
O5 Co1 O5 180.00(7) . 2_666
O2 Co2 O4 123.02(16) . .
O2 Co2 O6 112.44(15) . .
O4 Co2 O6 117.55(16) . .
O2 Co2 N1 98.50(17) . .
O4 Co2 N1 98.48(16) . .
O6 Co2 N1 99.62(16) . .
O2 Co2 O5 93.73(14) . .
O4 Co2 O5 90.12(14) . .
O6 Co2 O5 58.47(13) . .
N1 Co2 O5 157.84(16) . .

loop_
_geom_bond_atom_site_label_1
_geom_bond_atom_site_label_2
_geom_bond_distance
_geom_bond_site_symmetry_2
C1 O1 1.250(6) .
C1 O2 1.257(6) .
C1 C2 1.516(7) .
C2 C3 1.354(8) .
C2 C7 1.372(8) .
C3 C4 1.383(9) .
C4 C5 1.342(10) .
C5 C6 1.351(10) .
C6 C7 1.398(9) .
C8 O3 1.237(6) .
C8 O4 1.269(6) .
C8 C9 1.499(7) .
C9 C10 1.376(8) .
C9 C14 1.387(7) .
C10 C11 1.402(9) .
C11 C12 1.355(10) .
C12 C13 1.350(10) .
C13 C14 1.382(8) .
C15 O5 1.235(6) .
C15 O6 1.266(6) .
C15 C16 1.489(7) .
C16 C17 1.380(7) .
C16 C21 1.399(7) .
C17 C18 1.374(8) .
C18 C19 1.363(9) .
C19 C20 1.374(9) .
C20 C21 1.376(8) .
C22 N1 1.335(6) .
C22 C23 1.370(7) .
C23 C24 1.383(7) .
C24 C25 1.390(7) .
C24 C27 1.467(7) .
C25 C26 1.365(7) .
C26 N1 1.332(6) .
C27 C28 1.323(8) .
C28 C29 1.472(8) .
C29 C30 1.335(8) .
C29 S1 1.730(7) .
C30 S2 1.724(6) .
C31 C32 1.329(7) .
C31 S2 1.750(6) .
C31 S1 1.765(5) .
C32 S4 1.750(5) .
C32 S3 1.758(6) .
C33 C34 1.317(8) .
C33 S4 1.690(7) .
C34 S3 1.708(7) .
C35 N2 1.122(12) .
C35 C36 1.366(14) .
N1 Co2 2.048(4) .
O1 Co1 2.078(4) .
O2 Co2 1.930(4) .
O3 Co1 2.063(3) .
O4 Co2 1.944(3) .
O5 Co1 2.080(3) .
O5 Co2 2.370(4) .
O6 Co2 2.029(4) .
Co1 O3 2.063(3) 2_666
Co1 O1 2.078(4) 2_666
Co1 O5 2.080(3) 2_666
